data_1503266
loop_
_publ_author_name
'Liu, Chunliang'
'Zhang, Xinshuai'
'Wang, Rui'
'Wang, Wei'

_publ_section_title
;
 &quot;One-pot&quot; access to 4H-chromenes with formation of a chiral
 quaternary stereogenic center by a highly enantioselective
 iminium-allenamine involved oxa-Michael-aldol cascade.
;
_journal_issue 21
_journal_name_full 'Organic letters'
_journal_page_first 4948
_journal_page_last 4951
_journal_paper_doi 10.1021/ol102096s
_journal_volume 12
_journal_year 2010
_chemical_formula_sum 'C20 H17 Cl O6'
_chemical_formula_weight 388.79
_chemical_name_systematic
; 
 ? 
;
_space_group_IT_number 19
_symmetry_cell_setting orthorhombic
_symmetry_space_group_name_Hall 'P 2ac 2ab'
_symmetry_space_group_name_H-M 'P 21 21 21'
_atom_sites_solution_hydrogens geom
_atom_sites_solution_primary direct
_atom_sites_solution_secondary difmap
_audit_creation_method SHELXL-97
_cell_angle_alpha 90.00
_cell_angle_beta 90.00
_cell_angle_gamma 90.00
_cell_formula_units_Z 4
_cell_length_a 7.8779(9)
_cell_length_b 11.7191(14)
_cell_length_c 20.476(2)
_cell_measurement_reflns_used 4312
_cell_measurement_temperature 296(2)
_cell_measurement_theta_max 24.45
_cell_measurement_theta_min 2.64
_cell_volume 1890.4(4)
_computing_cell_refinement 'Bruker SAINT'
_computing_data_collection 'Bruker APEX2'
_computing_data_reduction 'Bruker SAINT'
_computing_molecular_graphics 'Bruker SHELXTL'
_computing_publication_material 'Bruker SHELXTL'
_computing_structure_refinement 'SHELXL-97 (Sheldrick, 2008)'
_computing_structure_solution 'SHELXS-97 (Sheldrick, 2008)'
_diffrn_ambient_temperature 296(2)
_diffrn_measured_fraction_theta_full 0.999
_diffrn_measured_fraction_theta_max 0.999
_diffrn_measurement_device_type 'Bruker APEX-II CCD'
_diffrn_measurement_method '\f and \w scans'
_diffrn_radiation_monochromator graphite
_diffrn_radiation_source 'fine-focus sealed tube'
_diffrn_radiation_type MoK\a
_diffrn_radiation_wavelength 0.71073
_diffrn_reflns_av_R_equivalents 0.0298
_diffrn_reflns_av_sigmaI/netI 0.0260
_diffrn_reflns_limit_h_max 9
_diffrn_reflns_limit_h_min -9
_diffrn_reflns_limit_k_max 14
_diffrn_reflns_limit_k_min -13
_diffrn_reflns_limit_l_max 24
_diffrn_reflns_limit_l_min -21
_diffrn_reflns_number 13864
_diffrn_reflns_theta_full 25.50
_diffrn_reflns_theta_max 25.50
_diffrn_reflns_theta_min 2.64
_exptl_absorpt_coefficient_mu 0.236
_exptl_absorpt_correction_T_max 0.9544
_exptl_absorpt_correction_T_min 0.9116
_exptl_absorpt_correction_type multi-scan
_exptl_crystal_colour block
_exptl_crystal_density_diffrn 1.366
_exptl_crystal_density_method 'not measured'
_exptl_crystal_description colourless
_exptl_crystal_F_000 808
_exptl_crystal_size_max 0.40
_exptl_crystal_size_mid 0.32
_exptl_crystal_size_min 0.20
_refine_diff_density_max 0.175
_refine_diff_density_min -0.212
_refine_diff_density_rms 0.027
_refine_ls_abs_structure_details 'Flack H D (1983), Acta Cryst. A39, 876-881'
_refine_ls_abs_structure_Flack -0.02(7)
_refine_ls_extinction_coef 0.0119(11)
_refine_ls_extinction_expression Fc^*^=kFc[1+0.001xFc^2^\l^3^/sin(2\q)]^-1/4^
_refine_ls_extinction_method SHELXL
_refine_ls_goodness_of_fit_ref 1.029
_refine_ls_hydrogen_treatment constr
_refine_ls_matrix_type full
_refine_ls_number_parameters 248
_refine_ls_number_reflns 3522
_refine_ls_number_restraints 0
_refine_ls_restrained_S_all 1.029
_refine_ls_R_factor_all 0.0462
_refine_ls_R_factor_gt 0.0356
_refine_ls_shift/su_max 0.001
_refine_ls_shift/su_mean 0.000
_refine_ls_structure_factor_coef Fsqd
_refine_ls_weighting_details 'calc w=1/[\s^2^(Fo^2^)+(0.0376P)^2^+0.2743P] where P=(Fo^2^+2Fc^2^)/3'
_refine_ls_weighting_scheme calc
_refine_ls_wR_factor_gt 0.0800
_refine_ls_wR_factor_ref 0.0852
_reflns_number_gt 2940
_reflns_number_total 3522
_reflns_threshold_expression >2sigma(I)
_cod_data_source_file ol102096s_si_002.cif
_cod_data_source_block Compound6h
_cod_depositor_comments
;
The following automatic conversions were performed:

'_symmetry_cell_setting' value 'Orthorhombic' changed to
'orthorhombic' according to
/home/saulius/struct/CIF-dictionaries/cif_core.dic dictionary named
'cif_core.dic' version 2.4.2 from 2011-04-26.

Automatic conversion script
Id: cif_fix_values 1715 2011-07-08 13:25:40Z adriana 
;
_cod_original_sg_symbol_H-M P2(1)2(1)2(1)
_cod_database_code 1503266

loop_
_symmetry_equiv_pos_as_xyz
'x, y, z'
'-x+1/2, -y, z+1/2'
'-x, y+1/2, -z+1/2'
'x+1/2, -y+1/2, -z'

loop_
_atom_site_label
_atom_site_type_symbol
_atom_site_fract_x
_atom_site_fract_y
_atom_site_fract_z
_atom_site_U_iso_or_equiv
_atom_site_adp_type
_atom_site_occupancy
_atom_site_symmetry_multiplicity
_atom_site_calc_flag
_atom_site_refinement_flags
Cl1 Cl -0.03315(10) 0.61099(6) 1.06986(3) 0.0827(2) Uani 1 1 d .
C1 C 0.0388(3) 0.64017(18) 0.99120(10) 0.0528(5) Uani 1 1 d .
C2 C 0.1574(3) 0.57082(18) 0.96267(11) 0.0544(6) Uani 1 1 d .
H2 H 0.2016 0.5087 0.9853 0.065 Uiso 1 1 calc R
C3 C 0.2106(3) 0.59443(18) 0.89962(10) 0.0507(5) Uani 1 1 d .
H3 H 0.2918 0.5482 0.8799 0.061 Uiso 1 1 calc R
C6 C -0.0243(3) 0.7336(2) 0.95894(11) 0.0599(6) Uani 1 1 d .
H6 H -0.1031 0.7808 0.9793 0.072 Uiso 1 1 calc R
C5 C 0.0287(3) 0.75750(19) 0.89667(11) 0.0560(6) Uani 1 1 d .
H5 H -0.0126 0.8216 0.8751 0.067 Uiso 1 1 calc R
C4 C 0.1441(2) 0.68602(17) 0.86574(9) 0.0436(5) Uani 1 1 d .
O6 O 0.23669(19) 0.82070(12) 0.78973(6) 0.0508(4) Uani 1 1 d .
C8 C 0.1856(3) 0.63517(19) 0.74673(10) 0.0474(5) Uani 1 1 d .
C14 C 0.3013(3) 0.97793(19) 0.72475(11) 0.0512(5) Uani 1 1 d .
H14 H 0.3016 1.0217 0.7626 0.061 Uiso 1 1 calc R
C7 C 0.1911(2) 0.70968(17) 0.79688(10) 0.0442(5) Uani 1 1 d .
C15 C 0.2684(3) 0.86275(18) 0.72746(9) 0.0457(5) Uani 1 1 d .
C13 C 0.3339(3) 1.0275(2) 0.66478(12) 0.0593(6) Uani 1 1 d .
C9 C 0.2384(3) 0.66624(19) 0.67849(10) 0.0508(5) Uani 1 1 d .
C10 C 0.2690(3) 0.79303(19) 0.67338(10) 0.0504(5) Uani 1 1 d .
C12 C 0.3344(3) 0.9603(3) 0.60908(12) 0.0715(7) Uani 1 1 d .
H12 H 0.3554 0.9931 0.5685 0.086 Uiso 1 1 calc R
C11 C 0.3040(3) 0.8456(2) 0.61378(12) 0.0701(7) Uani 1 1 d .
H11 H 0.3068 0.8013 0.5761 0.084 Uiso 1 1 calc R
O5 O 0.3665(2) 1.14051(15) 0.65557(9) 0.0746(5) Uani 1 1 d .
C17 C 0.1227(3) 0.5197(2) 0.75611(12) 0.0604(6) Uani 1 1 d .
H17 H 0.0817 0.4989 0.7970 0.073 Uiso 1 1 calc R
O3 O -0.05127(19) 0.66497(14) 0.64872(7) 0.0636(4) Uani 1 1 d .
C19 C 0.1018(3) 0.6337(2) 0.62845(11) 0.0596(6) Uani 1 1 d .
O1 O 0.39196(19) 0.60859(16) 0.66122(8) 0.0685(5) Uani 1 1 d .
H1 H 0.3707 0.5574 0.6352 0.103 Uiso 1 1 calc R
O2 O 0.1321(2) 0.59025(18) 0.57669(8) 0.0892(6) Uani 1 1 d .
O4 O 0.1217(3) 0.44953(15) 0.71266(9) 0.0818(6) Uani 1 1 d .
C23 C 0.3438(3) 1.2145(2) 0.70971(14) 0.0736(7) Uani 1 1 d .
H23A H 0.2307 1.2061 0.7265 0.110 Uiso 1 1 calc R
H23B H 0.3611 1.2920 0.6961 0.110 Uiso 1 1 calc R
H23C H 0.4243 1.1955 0.7432 0.110 Uiso 1 1 calc R
C25 C -0.1933(4) 0.6511(3) 0.60368(15) 0.0851(9) Uani 1 1 d .
H25A H -0.1635 0.5957 0.5704 0.102 Uiso 1 1 calc R
H25B H -0.2911 0.6223 0.6273 0.102 Uiso 1 1 calc R
C26 C -0.2354(5) 0.7573(4) 0.5734(2) 0.1385(15) Uani 1 1 d .
H26A H -0.2596 0.8131 0.6065 0.208 Uiso 1 1 calc R
H26B H -0.3334 0.7473 0.5461 0.208 Uiso 1 1 calc R
H26C H -0.1416 0.7828 0.5473 0.208 Uiso 1 1 calc R

loop_
_atom_site_aniso_label
_atom_site_aniso_U_11
_atom_site_aniso_U_22
_atom_site_aniso_U_33
_atom_site_aniso_U_23
_atom_site_aniso_U_13
_atom_site_aniso_U_12
Cl1 0.1062(5) 0.0831(5) 0.0588(4) 0.0158(3) 0.0202(4) 0.0094(4)
C1 0.0600(13) 0.0527(13) 0.0458(12) 0.0022(10) 0.0008(10) -0.0020(11)
C2 0.0615(14) 0.0452(13) 0.0565(14) 0.0050(10) -0.0079(11) 0.0051(10)
C3 0.0498(12) 0.0471(12) 0.0552(13) -0.0052(10) -0.0008(10) 0.0098(10)
C6 0.0657(15) 0.0615(15) 0.0526(13) -0.0009(12) 0.0097(11) 0.0184(12)
C5 0.0648(14) 0.0534(13) 0.0498(13) 0.0042(10) 0.0017(11) 0.0180(11)
C4 0.0452(11) 0.0434(11) 0.0423(11) -0.0025(9) -0.0030(9) -0.0004(9)
O6 0.0675(9) 0.0462(8) 0.0387(7) -0.0046(6) 0.0025(7) -0.0004(7)
C8 0.0421(10) 0.0517(13) 0.0484(12) -0.0084(10) -0.0029(9) 0.0013(9)
C14 0.0538(13) 0.0516(13) 0.0482(12) -0.0045(10) 0.0015(10) 0.0012(10)
C7 0.0414(11) 0.0419(12) 0.0494(12) -0.0043(10) -0.0051(9) 0.0030(9)
C15 0.0441(10) 0.0542(13) 0.0387(11) -0.0022(9) 0.0004(9) 0.0004(10)
C13 0.0523(13) 0.0656(15) 0.0601(15) 0.0084(13) 0.0007(11) -0.0037(11)
C9 0.0431(11) 0.0613(14) 0.0480(12) -0.0161(10) -0.0005(10) 0.0037(10)
C10 0.0462(11) 0.0615(14) 0.0436(12) -0.0084(11) 0.0027(10) -0.0029(10)
C12 0.0837(18) 0.088(2) 0.0427(14) 0.0048(13) 0.0061(13) -0.0120(15)
C11 0.0797(17) 0.084(2) 0.0463(14) -0.0108(13) 0.0062(12) -0.0125(14)
O5 0.0842(12) 0.0666(11) 0.0730(11) 0.0150(9) 0.0092(9) -0.0082(10)
C17 0.0596(14) 0.0570(15) 0.0646(15) -0.0122(12) -0.0089(11) -0.0021(12)
O3 0.0489(9) 0.0832(11) 0.0587(9) -0.0122(8) -0.0099(7) 0.0025(8)
C19 0.0557(13) 0.0701(16) 0.0531(14) -0.0159(12) -0.0016(11) -0.0046(12)
O1 0.0488(8) 0.0810(12) 0.0759(12) -0.0324(9) 0.0038(8) 0.0067(8)
O2 0.0827(13) 0.1246(16) 0.0604(11) -0.0488(12) 0.0014(9) -0.0052(11)
O4 0.0988(14) 0.0593(10) 0.0874(13) -0.0277(10) -0.0129(11) -0.0058(9)
C23 0.0743(16) 0.0591(15) 0.088(2) 0.0107(15) 0.0019(15) -0.0005(13)
C25 0.0650(16) 0.108(2) 0.0819(19) -0.0051(17) -0.0243(15) -0.0088(15)
C26 0.127(3) 0.168(4) 0.120(3) 0.045(3) -0.040(3) 0.017(3)

loop_
_atom_type_symbol
_atom_type_description
_atom_type_scat_dispersion_real
_atom_type_scat_dispersion_imag
_atom_type_scat_source
C C 0.0033 0.0016 'International Tables Vol C Tables 4.2.6.8 and 6.1.1.4'
H H 0.0000 0.0000 'International Tables Vol C Tables 4.2.6.8 and 6.1.1.4'
O O 0.0106 0.0060 'International Tables Vol C Tables 4.2.6.8 and 6.1.1.4'
Cl Cl 0.1484 0.1585 'International Tables Vol C Tables 4.2.6.8 and 6.1.1.4'

loop_
_geom_angle_atom_site_label_1
_geom_angle_atom_site_label_2
_geom_angle_atom_site_label_3
_geom_angle
C2 C1 C6 121.0(2)
C2 C1 Cl1 120.02(17)
C6 C1 Cl1 118.94(18)
C1 C2 C3 119.1(2)
C1 C2 H2 120.5
C3 C2 H2 120.5
C4 C3 C2 120.6(2)
C4 C3 H3 119.7
C2 C3 H3 119.7
C5 C6 C1 120.0(2)
C5 C6 H6 120.0
C1 C6 H6 120.0
C6 C5 C4 120.0(2)
C6 C5 H5 120.0
C4 C5 H5 120.0
C3 C4 C5 119.21(19)
C3 C4 C7 121.86(18)
C5 C4 C7 118.93(18)
C7 O6 C15 119.11(16)
C7 C8 C17 120.9(2)
C7 C8 C9 122.8(2)
C17 C8 C9 116.28(18)
C15 C14 C13 118.9(2)
C15 C14 H14 120.6
C13 C14 H14 120.6
C8 C7 O6 123.16(19)
C8 C7 C4 126.47(19)
O6 C7 C4 110.33(16)
C14 C15 C10 123.3(2)
C14 C15 O6 114.77(18)
C10 C15 O6 121.89(19)
O5 C13 C14 124.5(2)
O5 C13 C12 116.0(2)
C14 C13 C12 119.5(2)
O1 C9 C8 110.47(18)
O1 C9 C10 108.23(18)
C8 C9 C10 110.32(17)
O1 C9 C19 108.11(16)
C8 C9 C19 111.51(18)
C10 C9 C19 108.09(18)
C15 C10 C11 116.3(2)
C15 C10 C9 121.89(19)
C11 C10 C9 121.8(2)
C11 C12 C13 120.0(2)
C11 C12 H12 120.0
C13 C12 H12 120.0
C12 C11 C10 122.0(2)
C12 C11 H11 119.0
C10 C11 H11 119.0
C13 O5 C23 117.55(19)
O4 C17 C8 122.5(2)
O4 C17 H17 118.8
C8 C17 H17 118.8
C19 O3 C25 117.93(19)
O2 C19 O3 125.1(2)
O2 C19 C9 123.8(2)
O3 C19 C9 111.09(18)
C9 O1 H1 109.5
O5 C23 H23A 109.5
O5 C23 H23B 109.5
H23A C23 H23B 109.5
O5 C23 H23C 109.5
H23A C23 H23C 109.5
H23B C23 H23C 109.5
C26 C25 O3 110.8(3)
C26 C25 H25A 109.5
O3 C25 H25A 109.5
C26 C25 H25B 109.5
O3 C25 H25B 109.5
H25A C25 H25B 108.1
C25 C26 H26A 109.5
C25 C26 H26B 109.5
H26A C26 H26B 109.5
C25 C26 H26C 109.5
H26A C26 H26C 109.5
H26B C26 H26C 109.5

loop_
_geom_bond_atom_site_label_1
_geom_bond_atom_site_label_2
_geom_bond_distance
Cl1 C1 1.741(2)
C1 C2 1.369(3)
C1 C6 1.372(3)
C2 C3 1.385(3)
C2 H2 0.9300
C3 C4 1.381(3)
C3 H3 0.9300
C6 C5 1.371(3)
C6 H6 0.9300
C5 C4 1.389(3)
C5 H5 0.9300
C4 C7 1.484(3)
O6 C7 1.358(2)
O6 C15 1.389(2)
C8 C7 1.349(3)
C8 C17 1.453(3)
C8 C9 1.503(3)
C14 C15 1.376(3)
C14 C13 1.382(3)
C14 H14 0.9300
C15 C10 1.376(3)
C13 O5 1.363(3)
C13 C12 1.386(4)
C9 O1 1.430(2)
C9 C10 1.509(3)
C9 C19 1.534(3)
C10 C11 1.394(3)
C12 C11 1.369(4)
C12 H12 0.9300
C11 H11 0.9300
O5 C23 1.419(3)
C17 O4 1.212(3)
C17 H17 0.9300
O3 C19 1.327(3)
O3 C25 1.459(3)
C19 O2 1.200(3)
O1 H1 0.8200
C23 H23A 0.9600
C23 H23B 0.9600
C23 H23C 0.9600
C25 C26 1.429(4)
C25 H25A 0.9700
C25 H25B 0.9700
C26 H26A 0.9600
C26 H26B 0.9600
C26 H26C 0.9600

loop_
_geom_torsion_atom_site_label_1
_geom_torsion_atom_site_label_2
_geom_torsion_atom_site_label_3
_geom_torsion_atom_site_label_4
_geom_torsion
C6 C1 C2 C3 -1.6(3)
Cl1 C1 C2 C3 178.85(17)
C1 C2 C3 C4 -0.5(3)
C2 C1 C6 C5 1.3(4)
Cl1 C1 C6 C5 -179.13(19)
C1 C6 C5 C4 1.1(4)
C2 C3 C4 C5 2.9(3)
C2 C3 C4 C7 -176.44(19)
C6 C5 C4 C3 -3.2(3)
C6 C5 C4 C7 176.2(2)
C17 C8 C7 O6 -174.94(19)
C9 C8 C7 O6 3.4(3)
C17 C8 C7 C4 2.6(3)
C9 C8 C7 C4 -179.02(19)
C15 O6 C7 C8 4.5(3)
C15 O6 C7 C4 -173.44(16)
C3 C4 C7 C8 51.8(3)
C5 C4 C7 C8 -127.5(2)
C3 C4 C7 O6 -130.3(2)
C5 C4 C7 O6 50.3(2)
C13 C14 C15 C10 1.2(3)
C13 C14 C15 O6 -179.82(18)
C7 O6 C15 C14 175.40(18)
C7 O6 C15 C10 -5.6(3)
C15 C14 C13 O5 179.3(2)
C15 C14 C13 C12 -0.7(3)
C7 C8 C9 O1 110.6(2)
C17 C8 C9 O1 -71.0(2)
C7 C8 C9 C10 -9.0(3)
C17 C8 C9 C10 169.38(18)
C7 C8 C9 C19 -129.1(2)
C17 C8 C9 C19 49.3(3)
C14 C15 C10 C11 -0.5(3)
O6 C15 C10 C11 -179.4(2)
C14 C15 C10 C9 177.8(2)
O6 C15 C10 C9 -1.1(3)
O1 C9 C10 C15 -113.1(2)
C8 C9 C10 C15 7.8(3)
C19 C9 C10 C15 130.0(2)
O1 C9 C10 C11 65.1(3)
C8 C9 C10 C11 -174.0(2)
C19 C9 C10 C11 -51.8(3)
O5 C13 C12 C11 179.6(2)
C14 C13 C12 C11 -0.5(4)
C13 C12 C11 C10 1.2(4)
C15 C10 C11 C12 -0.7(4)
C9 C10 C11 C12 -179.0(2)
C14 C13 O5 C23 -8.6(3)
C12 C13 O5 C23 171.4(2)
C7 C8 C17 O4 -177.3(2)
C9 C8 C17 O4 4.2(3)
C25 O3 C19 O2 -3.3(4)
C25 O3 C19 C9 173.6(2)
O1 C9 C19 O2 -15.8(3)
C8 C9 C19 O2 -137.4(3)
C10 C9 C19 O2 101.1(3)
O1 C9 C19 O3 167.20(19)
C8 C9 C19 O3 45.6(3)
C10 C9 C19 O3 -75.9(2)
C19 O3 C25 C26 -100.4(3)
